data_7121194
loop_
_publ_author_name
'Grant, Lauren N.'
'Miehlich, Matthias E.'
'Meyer, Karsten'
'Mindiola, Daniel J.'

_publ_section_title
;
 Arrested disproportionation in trivalent, mononuclear, and
 non-metallocene complexes of Zr(iii) and Hf(iii).
;
_journal_issue 16
_journal_name_full 'Chemical communications (Cambridge, England)'
_journal_page_first 2052
_journal_page_last 2055
_journal_paper_doi 10.1039/c7cc08815a
_journal_volume 54
_journal_year 2018
_chemical_formula_moiety 'C44 H62 Cl N2 P2 Zr'
_chemical_formula_sum 'C44 H62 Cl N2 P2 Zr'
_chemical_formula_weight 807.56
_chemical_properties_physical Air-sensitive,Moisture-sensitive
_space_group_crystal_system monoclinic
_space_group_IT_number 14
_space_group_name_Hall '-P 2yn'
_space_group_name_H-M_alt 'P 1 21/n 1'
_symmetry_space_group_name_Hall '-P 2yn'
_symmetry_space_group_name_H-M 'P 1 21/n 1'
_atom_sites_solution_hydrogens geom
_atom_sites_solution_primary dual
_atom_sites_solution_secondary difmap
_audit_creation_date 2017-10-26
_audit_creation_method
;
Olex2 1.2
(compiled Jan 19 2015 12:28:14 for OlexSys, GUI svn.r4998)
;
_audit_update_record
;
2017-10-27 deposited with the CCDC.
2018-01-26 downloaded from the CCDC.
;
_cell_angle_alpha 90
_cell_angle_beta 99.9610(10)
_cell_angle_gamma 90
_cell_formula_units_Z 4
_cell_length_a 17.7014(6)
_cell_length_b 13.7831(5)
_cell_length_c 17.8222(7)
_cell_measurement_reflns_used 9195
_cell_measurement_temperature 100(2)
_cell_measurement_theta_max 27.527
_cell_measurement_theta_min 2.995
_cell_volume 4282.7(3)
_computing_data_collection
;
Bruker APEX3 v2016.1-0
;
_computing_data_reduction
;
Bruker SAINT v8.37A
;
_computing_molecular_graphics 'Olex2 (Dolomanov et al., 2009)'
_computing_publication_material 'Olex2 (Dolomanov et al., 2009)'
_computing_structure_refinement 'ShelXL (Sheldrick, 2008)'
_computing_structure_solution
;
'shelXT v2014/5'
;
_diffrn_ambient_temperature 100.01
_diffrn_measured_fraction_theta_full 0.998
_diffrn_measured_fraction_theta_max 0.996
_diffrn_measurement_device 'CMOS area detector'
_diffrn_measurement_device_type 'Bruker D8QUEST'
_diffrn_measurement_method '\f and \w scans'
_diffrn_radiation_monochromator graphite
_diffrn_radiation_type MoK\a
_diffrn_radiation_wavelength 0.71073
_diffrn_reflns_av_R_equivalents 0.0378
_diffrn_reflns_av_unetI/netI 0.0180
_diffrn_reflns_Laue_measured_fraction_full 0.998
_diffrn_reflns_Laue_measured_fraction_max 0.996
_diffrn_reflns_limit_h_max 23
_diffrn_reflns_limit_h_min -23
_diffrn_reflns_limit_k_max 17
_diffrn_reflns_limit_k_min -17
_diffrn_reflns_limit_l_max 23
_diffrn_reflns_limit_l_min -22
_diffrn_reflns_number 94375
_diffrn_reflns_point_group_measured_fraction_full 0.998
_diffrn_reflns_point_group_measured_fraction_max 0.996
_diffrn_reflns_theta_full 25.242
_diffrn_reflns_theta_max 27.568
_diffrn_reflns_theta_min 2.956
_diffrn_source 'sealed tube'
_diffrn_standards_number 0
_exptl_absorpt_coefficient_mu 0.425
_exptl_absorpt_correction_T_max 0.7456
_exptl_absorpt_correction_T_min 0.7012
_exptl_absorpt_correction_type multi-scan
_exptl_absorpt_process_details
;
SADABS-2014/5 (Bruker,2014) was used for absorption correction.
wR2(int) was 0.0530 before and 0.0492 after correction.
The Ratio of minimum to maximum transmission is 0.9405.
The \l/2 correction factor is Not present.
;
_exptl_crystal_colour red
_exptl_crystal_density_diffrn 1.252
_exptl_crystal_description plate
_exptl_crystal_F_000 1708
_exptl_crystal_recrystallization_method 'Re-crystallisation from solvent'
_exptl_crystal_size_max 0.25
_exptl_crystal_size_mid 0.2
_exptl_crystal_size_min 0.12
_refine_diff_density_max 1.746
_refine_diff_density_min -1.497
_refine_diff_density_rms 0.138
_refine_ls_extinction_method none
_refine_ls_goodness_of_fit_ref 1.099
_refine_ls_hydrogen_treatment constr
_refine_ls_matrix_type full
_refine_ls_number_parameters 467
_refine_ls_number_reflns 9863
_refine_ls_number_restraints 0
_refine_ls_restrained_S_all 1.099
_refine_ls_R_factor_all 0.0428
_refine_ls_R_factor_gt 0.0356
_refine_ls_shift/su_max 0.003
_refine_ls_shift/su_mean 0.000
_refine_ls_structure_factor_coef Fsqd
_refine_ls_weighting_details 'w=1/[\s^2^(Fo^2^)+(0.0515P)^2^+6.1753P] where P=(Fo^2^+2Fc^2^)/3'
_refine_ls_weighting_scheme calc
_refine_ls_wR_factor_gt 0.0978
_refine_ls_wR_factor_ref 0.1068
_reflns_Friedel_coverage 0.000
_reflns_number_gt 8768
_reflns_number_total 9863
_reflns_threshold_expression 'I > 2\s(I)'
_cod_data_source_file c7cc08815a2.cif
_cod_data_source_block 9262a_0m
_cod_depositor_comments 'Adding full bibliography for 7121193--7121196.cif.'
_cod_database_code 7121194
_shelx_space_group_comment
;
The symmetry employed for this shelxl refinement is uniquely defined
by the following loop, which should always be used as a source of
symmetry information in preference to the above space-group names.
They are only intended as comments.
;
_shelx_shelxl_version_number 2014/7
_olex2_submission_special_instructions 'No special instructions were received'

loop_
_space_group_symop_operation_xyz
'x, y, z'
'-x+1/2, y+1/2, -z+1/2'
'-x, -y, -z'
'x-1/2, -y-1/2, z-1/2'

loop_
_atom_site_label
_atom_site_type_symbol
_atom_site_fract_x
_atom_site_fract_y
_atom_site_fract_z
_atom_site_U_iso_or_equiv
_atom_site_adp_type
_atom_site_occupancy
_atom_site_site_symmetry_order
_atom_site_calc_flag
_atom_site_refinement_flags_posn
Zr1 Zr 0.53815(2) 0.70853(2) 0.22995(2) 0.01113(7) Uani 1 1 d .
Cl1 Cl 0.62208(4) 0.76479(5) 0.14464(4) 0.03576(15) Uani 1 1 d .
P1 P 0.58385(3) 0.51862(4) 0.21484(3) 0.01152(11) Uani 1 1 d .
P2 P 0.48787(3) 0.89497(4) 0.24612(3) 0.01255(11) Uani 1 1 d .
N1 N 0.43595(9) 0.62117(12) 0.19595(10) 0.0136(3) Uani 1 1 d .
N2 N 0.58795(10) 0.75540(12) 0.34537(10) 0.0129(3) Uani 1 1 d .
C1 C 0.59376(11) 0.85058(15) 0.37410(12) 0.0133(4) Uani 1 1 d .
C2 C 0.55326(12) 0.92752(15) 0.33188(12) 0.0140(4) Uani 1 1 d .
C3 C 0.56265(13) 1.02303(15) 0.35899(13) 0.0178(4) Uani 1 1 d .
H3 H 0.5352 1.0734 0.3297 0.021 Uiso 1 1 calc R
C4 C 0.61040(14) 1.04724(16) 0.42700(13) 0.0205(4) Uani 1 1 d .
C5 C 0.64774(14) 0.97066(17) 0.46923(13) 0.0217(5) Uani 1 1 d .
H5 H 0.6795 0.9843 0.5167 0.026 Uiso 1 1 calc R
C6 C 0.64004(13) 0.87504(16) 0.44433(12) 0.0179(4) Uani 1 1 d .
H6 H 0.6664 0.8252 0.4751 0.021 Uiso 1 1 calc R
C7 C 0.62276(19) 1.15139(18) 0.45160(15) 0.0346(6) Uani 1 1 d .
H7A H 0.6743 1.1719 0.4454 0.052 Uiso 1 1 calc GR
H7B H 0.6174 1.1576 0.5052 0.052 Uiso 1 1 calc GR
H7C H 0.5846 1.1925 0.4202 0.052 Uiso 1 1 calc GR
C8 C 0.49543(12) 0.99095(16) 0.17481(12) 0.0174(4) Uani 1 1 d .
H8 H 0.4713 1.0511 0.1912 0.021 Uiso 1 1 calc R
C9 C 0.57798(13) 1.01556(19) 0.16722(15) 0.0255(5) Uani 1 1 d .
H9A H 0.6057 1.0389 0.2163 0.038 Uiso 1 1 calc GR
H9B H 0.5778 1.0662 0.1286 0.038 Uiso 1 1 calc GR
H9C H 0.6033 0.9574 0.1520 0.038 Uiso 1 1 calc GR
C10 C 0.44910(15) 0.95968(18) 0.09791(14) 0.0255(5) Uani 1 1 d .
H10A H 0.4745 0.9046 0.0780 0.038 Uiso 1 1 calc GR
H10B H 0.4458 1.0139 0.0619 0.038 Uiso 1 1 calc GR
H10C H 0.3974 0.9406 0.1046 0.038 Uiso 1 1 calc GR
C11 C 0.39045(12) 0.91194(16) 0.27031(13) 0.0178(4) Uani 1 1 d .
H11 H 0.3540 0.8732 0.2328 0.021 Uiso 1 1 calc R
C12 C 0.36002(14) 1.01578(18) 0.26741(17) 0.0299(6) Uani 1 1 d .
H12A H 0.3956 1.0567 0.3020 0.045 Uiso 1 1 calc GR
H12B H 0.3096 1.0165 0.2830 0.045 Uiso 1 1 calc GR
H12C H 0.3553 1.0408 0.2153 0.045 Uiso 1 1 calc GR
C13 C 0.38960(13) 0.86829(18) 0.34906(13) 0.0227(5) Uani 1 1 d .
H13A H 0.4143 0.8044 0.3524 0.034 Uiso 1 1 calc GR
H13B H 0.3365 0.8613 0.3570 0.034 Uiso 1 1 calc GR
H13C H 0.4175 0.9111 0.3882 0.034 Uiso 1 1 calc GR
C14 C 0.63265(11) 0.68395(14) 0.39247(11) 0.0122(4) Uani 1 1 d .
C15 C 0.70936(12) 0.66553(15) 0.38450(12) 0.0147(4) Uani 1 1 d .
C16 C 0.74891(12) 0.58881(15) 0.42482(12) 0.0164(4) Uani 1 1 d .
H16 H 0.8003 0.5762 0.4189 0.020 Uiso 1 1 calc R
C17 C 0.71523(12) 0.53023(16) 0.47345(12) 0.0173(4) Uani 1 1 d .
C18 C 0.64205(12) 0.55459(16) 0.48542(12) 0.0165(4) Uani 1 1 d .
H18 H 0.6195 0.5180 0.5210 0.020 Uiso 1 1 calc R
C19 C 0.60082(11) 0.63100(15) 0.44688(11) 0.0144(4) Uani 1 1 d .
C20 C 0.74874(12) 0.72834(16) 0.33422(13) 0.0190(4) Uani 1 1 d .
H20A H 0.7236 0.7206 0.2811 0.028 Uiso 1 1 calc GR
H20B H 0.8027 0.7091 0.3394 0.028 Uiso 1 1 calc GR
H20C H 0.7456 0.7964 0.3494 0.028 Uiso 1 1 calc GR
C21 C 0.75683(14) 0.44291(18) 0.51131(15) 0.0266(5) Uani 1 1 d .
H21A H 0.7697 0.4541 0.5663 0.040 Uiso 1 1 calc GR
H21B H 0.8040 0.4323 0.4907 0.040 Uiso 1 1 calc GR
H21C H 0.7238 0.3856 0.5015 0.040 Uiso 1 1 calc GR
C22 C 0.52301(13) 0.65651(18) 0.46412(13) 0.0217(5) Uani 1 1 d .
H22A H 0.5266 0.7165 0.4941 0.032 Uiso 1 1 calc GR
H22B H 0.5047 0.6038 0.4932 0.032 Uiso 1 1 calc GR
H22C H 0.4870 0.6659 0.4163 0.032 Uiso 1 1 calc GR
C23 C 0.42807(12) 0.52567(15) 0.16805(11) 0.0138(4) Uani 1 1 d .
C24 C 0.35612(12) 0.48358(16) 0.13905(12) 0.0179(4) Uani 1 1 d .
H24 H 0.3106 0.5199 0.1392 0.021 Uiso 1 1 calc R
C25 C 0.35127(13) 0.38954(16) 0.11033(13) 0.0209(4) Uani 1 1 d .
H25 H 0.3021 0.3630 0.0914 0.025 Uiso 1 1 calc R
C26 C 0.41585(14) 0.33309(16) 0.10840(13) 0.0209(4) Uani 1 1 d .
C27 C 0.48676(13) 0.37374(16) 0.13836(13) 0.0190(4) Uani 1 1 d .
H27 H 0.5319 0.3365 0.1383 0.023 Uiso 1 1 calc R
C28 C 0.49353(12) 0.46737(15) 0.16848(12) 0.0143(4) Uani 1 1 d .
C29 C 0.40986(17) 0.23184(18) 0.07582(17) 0.0324(6) Uani 1 1 d .
H29A H 0.3842 0.2341 0.0225 0.049 Uiso 1 1 calc GR
H29B H 0.3801 0.1911 0.1051 0.049 Uiso 1 1 calc GR
H29C H 0.4614 0.2045 0.0787 0.049 Uiso 1 1 calc GR
C30 C 0.65413(12) 0.48565(15) 0.15364(12) 0.0170(4) Uani 1 1 d .
H30 H 0.6567 0.4132 0.1517 0.020 Uiso 1 1 calc R
C31 C 0.63017(16) 0.52243(18) 0.07213(13) 0.0270(5) Uani 1 1 d .
H31A H 0.5796 0.4962 0.0507 0.040 Uiso 1 1 calc GR
H31B H 0.6678 0.5012 0.0411 0.040 Uiso 1 1 calc GR
H31C H 0.6278 0.5935 0.0723 0.040 Uiso 1 1 calc GR
C32 C 0.73366(13) 0.52280(19) 0.18942(15) 0.0260(5) Uani 1 1 d .
H32A H 0.7343 0.5938 0.1873 0.039 Uiso 1 1 calc GR
H32B H 0.7720 0.4967 0.1613 0.039 Uiso 1 1 calc GR
H32C H 0.7456 0.5016 0.2426 0.039 Uiso 1 1 calc GR
C33 C 0.61052(12) 0.44322(15) 0.30211(12) 0.0155(4) Uani 1 1 d .
H33 H 0.6484 0.4819 0.3383 0.019 Uiso 1 1 calc R
C34 C 0.64824(16) 0.34545(18) 0.29227(14) 0.0269(5) Uani 1 1 d .
H34A H 0.6123 0.3041 0.2584 0.040 Uiso 1 1 calc GR
H34B H 0.6621 0.3139 0.3420 0.040 Uiso 1 1 calc GR
H34C H 0.6945 0.3556 0.2700 0.040 Uiso 1 1 calc GR
C35 C 0.54014(13) 0.42942(18) 0.34017(13) 0.0217(5) Uani 1 1 d .
H35A H 0.5160 0.4925 0.3453 0.033 Uiso 1 1 calc GR
H35B H 0.5559 0.4006 0.3907 0.033 Uiso 1 1 calc GR
H35C H 0.5034 0.3864 0.3089 0.033 Uiso 1 1 calc GR
C36 C 0.36418(11) 0.67222(15) 0.19056(12) 0.0146(4) Uani 1 1 d .
C37 C 0.33421(12) 0.72139(15) 0.12246(12) 0.0163(4) Uani 1 1 d .
C38 C 0.26347(13) 0.76858(16) 0.11744(13) 0.0186(4) Uani 1 1 d .
H38 H 0.2431 0.8023 0.0719 0.022 Uiso 1 1 calc R
C39 C 0.22213(12) 0.76755(16) 0.17725(14) 0.0187(4) Uani 1 1 d .
C40 C 0.25228(12) 0.71790(15) 0.24314(13) 0.0175(4) Uani 1 1 d .
H40 H 0.2248 0.7173 0.2844 0.021 Uiso 1 1 calc R
C41 C 0.32234(12) 0.66850(15) 0.25049(13) 0.0164(4) Uani 1 1 d .
C42 C 0.37443(14) 0.71795(17) 0.05469(13) 0.0220(5) Uani 1 1 d .
H42A H 0.4279 0.7383 0.0702 0.033 Uiso 1 1 calc GR
H42B H 0.3487 0.7617 0.0150 0.033 Uiso 1 1 calc GR
H42C H 0.3729 0.6516 0.0347 0.033 Uiso 1 1 calc GR
C43 C 0.14473(13) 0.81596(19) 0.17031(16) 0.0268(5) Uani 1 1 d .
H43A H 0.1413 0.8689 0.1332 0.040 Uiso 1 1 calc GR
H43B H 0.1383 0.8421 0.2200 0.040 Uiso 1 1 calc GR
H43C H 0.1043 0.7683 0.1533 0.040 Uiso 1 1 calc GR
C44 C 0.34807(14) 0.60765(18) 0.32011(14) 0.0235(5) Uani 1 1 d .
H44A H 0.3179 0.5477 0.3166 0.035 Uiso 1 1 calc GR
H44B H 0.3406 0.6439 0.3656 0.035 Uiso 1 1 calc GR
H44C H 0.4025 0.5916 0.3236 0.035 Uiso 1 1 calc GR

loop_
_atom_site_aniso_label
_atom_site_aniso_U_11
_atom_site_aniso_U_22
_atom_site_aniso_U_33
_atom_site_aniso_U_23
_atom_site_aniso_U_13
_atom_site_aniso_U_12
Zr1 0.01088(10) 0.00952(10) 0.01315(10) -0.00084(7) 0.00256(7) 0.00031(6)
Cl1 0.0433(4) 0.0296(3) 0.0377(4) 0.0013(3) 0.0163(3) 0.0016(3)
P1 0.0100(2) 0.0111(2) 0.0132(2) -0.00173(18) 0.00139(18) 0.00139(17)
P2 0.0105(2) 0.0104(2) 0.0165(2) 0.00073(18) 0.00184(19) 0.00227(18)
N1 0.0101(8) 0.0116(8) 0.0183(8) -0.0016(6) 0.0005(6) 0.0019(6)
N2 0.0133(8) 0.0107(8) 0.0141(8) 0.0008(6) 0.0008(6) 0.0007(6)
C1 0.0129(9) 0.0125(9) 0.0152(9) -0.0007(7) 0.0044(7) -0.0007(7)
C2 0.0142(9) 0.0126(9) 0.0159(9) -0.0009(7) 0.0043(7) 0.0002(7)
C3 0.0203(10) 0.0133(9) 0.0206(10) -0.0003(8) 0.0056(8) 0.0029(8)
C4 0.0282(12) 0.0150(10) 0.0195(10) -0.0042(8) 0.0076(9) -0.0018(9)
C5 0.0266(11) 0.0214(11) 0.0165(10) -0.0041(8) 0.0023(9) -0.0032(9)
C6 0.0209(10) 0.0166(10) 0.0158(10) 0.0000(8) 0.0023(8) 0.0008(8)
C7 0.0597(19) 0.0176(11) 0.0252(13) -0.0065(10) 0.0034(12) -0.0023(12)
C8 0.0162(10) 0.0160(10) 0.0199(10) 0.0043(8) 0.0026(8) 0.0012(8)
C9 0.0187(11) 0.0303(12) 0.0287(12) 0.0084(10) 0.0072(9) -0.0014(9)
C10 0.0281(12) 0.0260(12) 0.0205(11) 0.0065(9) -0.0009(9) -0.0006(10)
C11 0.0123(9) 0.0177(10) 0.0235(11) -0.0011(8) 0.0035(8) 0.0025(8)
C12 0.0215(12) 0.0226(12) 0.0473(16) 0.0005(11) 0.0112(11) 0.0095(9)
C13 0.0177(10) 0.0285(12) 0.0233(11) -0.0018(9) 0.0077(9) -0.0022(9)
C14 0.0136(9) 0.0100(8) 0.0125(9) -0.0012(7) 0.0004(7) -0.0005(7)
C15 0.0147(9) 0.0131(9) 0.0163(9) -0.0009(8) 0.0030(8) -0.0024(7)
C16 0.0119(9) 0.0169(10) 0.0198(10) -0.0017(8) 0.0008(8) 0.0004(8)
C17 0.0165(10) 0.0159(10) 0.0175(10) 0.0009(8) -0.0028(8) 0.0000(8)
C18 0.0168(10) 0.0188(10) 0.0132(9) 0.0032(8) 0.0005(8) -0.0026(8)
C19 0.0119(9) 0.0175(10) 0.0131(9) -0.0004(8) 0.0002(7) -0.0019(7)
C20 0.0152(10) 0.0185(10) 0.0244(11) 0.0029(8) 0.0067(8) -0.0013(8)
C21 0.0229(11) 0.0240(12) 0.0310(13) 0.0097(10) -0.0007(10) 0.0054(9)
C22 0.0159(10) 0.0296(12) 0.0208(11) 0.0065(9) 0.0071(8) 0.0025(9)
C23 0.0145(9) 0.0134(9) 0.0127(9) 0.0009(7) -0.0001(7) -0.0010(7)
C24 0.0134(9) 0.0189(10) 0.0195(10) 0.0017(8) -0.0023(8) -0.0014(8)
C25 0.0206(11) 0.0191(10) 0.0200(10) 0.0001(8) -0.0046(8) -0.0070(8)
C26 0.0260(11) 0.0142(10) 0.0199(10) -0.0012(8) -0.0032(9) -0.0041(8)
C27 0.0207(10) 0.0137(10) 0.0210(10) -0.0034(8) -0.0008(8) 0.0023(8)
C28 0.0139(9) 0.0138(9) 0.0141(9) -0.0016(7) -0.0009(7) -0.0009(7)
C29 0.0370(14) 0.0181(11) 0.0382(15) -0.0089(10) -0.0047(12) -0.0049(10)
C30 0.0181(10) 0.0155(9) 0.0193(10) -0.0017(8) 0.0082(8) 0.0027(8)
C31 0.0399(14) 0.0243(12) 0.0191(11) 0.0005(9) 0.0116(10) 0.0044(10)
C32 0.0162(10) 0.0321(13) 0.0321(13) -0.0054(10) 0.0109(9) -0.0015(9)
C33 0.0145(9) 0.0171(10) 0.0150(9) 0.0002(8) 0.0024(8) 0.0006(8)
C34 0.0372(14) 0.0202(11) 0.0238(12) 0.0057(9) 0.0067(10) 0.0116(10)
C35 0.0196(11) 0.0273(12) 0.0190(10) 0.0003(9) 0.0055(8) -0.0056(9)
C36 0.0103(9) 0.0119(9) 0.0206(10) -0.0015(8) -0.0001(8) 0.0002(7)
C37 0.0153(10) 0.0151(9) 0.0177(10) -0.0012(8) 0.0001(8) 0.0009(8)
C38 0.0176(10) 0.0150(9) 0.0209(10) -0.0001(8) -0.0033(8) 0.0023(8)
C39 0.0100(9) 0.0163(10) 0.0283(11) -0.0025(9) -0.0013(8) 0.0005(8)
C40 0.0113(9) 0.0167(10) 0.0251(11) -0.0013(8) 0.0052(8) -0.0013(8)
C41 0.0123(9) 0.0146(9) 0.0214(10) 0.0003(8) 0.0003(8) -0.0004(7)
C42 0.0245(11) 0.0219(11) 0.0195(11) 0.0020(9) 0.0034(9) 0.0052(9)
C43 0.0160(11) 0.0269(12) 0.0365(14) 0.0005(10) 0.0020(10) 0.0068(9)
C44 0.0216(11) 0.0249(11) 0.0240(11) 0.0063(9) 0.0039(9) 0.0034(9)

loop_
_atom_type_symbol
_atom_type_description
_atom_type_scat_dispersion_real
_atom_type_scat_dispersion_imag
_atom_type_scat_source
C C 0.0033 0.0016 'International Tables Vol C Tables 4.2.6.8 and 6.1.1.4'
H H 0.0000 0.0000 'International Tables Vol C Tables 4.2.6.8 and 6.1.1.4'
N N 0.0061 0.0033 'International Tables Vol C Tables 4.2.6.8 and 6.1.1.4'
P P 0.1023 0.0942 'International Tables Vol C Tables 4.2.6.8 and 6.1.1.4'
Cl Cl 0.1484 0.1585 'International Tables Vol C Tables 4.2.6.8 and 6.1.1.4'
Zr Zr -2.9673 0.5597 'International Tables Vol C Tables 4.2.6.8 and 6.1.1.4'

loop_
_geom_angle_atom_site_label_1
_geom_angle_atom_site_label_2
_geom_angle_atom_site_label_3
_geom_angle
Cl1 Zr1 P1 91.17(2)
Cl1 Zr1 P2 90.65(2)
P2 Zr1 P1 177.975(16)
N1 Zr1 Cl1 124.94(5)
N1 Zr1 P1 72.03(5)
N1 Zr1 P2 106.16(5)
N1 Zr1 N2 127.33(7)
N2 Zr1 Cl1 107.65(5)
N2 Zr1 P1 107.07(5)
N2 Zr1 P2 73.20(5)
C28 P1 Zr1 99.41(7)
C28 P1 C30 105.44(10)
C28 P1 C33 103.86(10)
C30 P1 Zr1 121.89(7)
C30 P1 C33 104.87(10)
C33 P1 Zr1 118.87(7)
C2 P2 Zr1 98.57(7)
C2 P2 C8 106.91(10)
C2 P2 C11 104.85(10)
C8 P2 Zr1 122.09(7)
C8 P2 C11 104.38(10)
C11 P2 Zr1 118.08(7)
C23 N1 Zr1 130.18(13)
C23 N1 C36 113.67(16)
C36 N1 Zr1 115.49(12)
C1 N2 Zr1 127.55(13)
C1 N2 C14 115.35(16)
C14 N2 Zr1 115.93(12)
N2 C1 C2 120.36(18)
N2 C1 C6 122.69(18)
C6 C1 C2 116.95(19)
C1 C2 P2 116.96(15)
C3 C2 P2 123.03(16)
C3 C2 C1 119.96(19)
C2 C3 H3 118.6
C4 C3 C2 122.9(2)
C4 C3 H3 118.6
C3 C4 C5 116.6(2)
C3 C4 C7 121.2(2)
C5 C4 C7 122.2(2)
C4 C5 H5 118.9
C6 C5 C4 122.3(2)
C6 C5 H5 118.9
C1 C6 H6 119.4
C5 C6 C1 121.3(2)
C5 C6 H6 119.4
C4 C7 H7A 109.5
C4 C7 H7B 109.5
C4 C7 H7C 109.5
H7A C7 H7B 109.5
H7A C7 H7C 109.5
H7B C7 H7C 109.5
P2 C8 H8 107.8
C9 C8 P2 113.71(15)
C9 C8 H8 107.8
C9 C8 C10 110.81(19)
C10 C8 P2 108.74(15)
C10 C8 H8 107.8
C8 C9 H9A 109.5
C8 C9 H9B 109.5
C8 C9 H9C 109.5
H9A C9 H9B 109.5
H9A C9 H9C 109.5
H9B C9 H9C 109.5
C8 C10 H10A 109.5
C8 C10 H10B 109.5
C8 C10 H10C 109.5
H10A C10 H10B 109.5
H10A C10 H10C 109.5
H10B C10 H10C 109.5
P2 C11 H11 107.2
C12 C11 P2 116.43(16)
C12 C11 H11 107.2
C12 C11 C13 109.9(2)
C13 C11 P2 108.62(15)
C13 C11 H11 107.2
C11 C12 H12A 109.5
C11 C12 H12B 109.5
C11 C12 H12C 109.5
H12A C12 H12B 109.5
H12A C12 H12C 109.5
H12B C12 H12C 109.5
C11 C13 H13A 109.5
C11 C13 H13B 109.5
C11 C13 H13C 109.5
H13A C13 H13B 109.5
H13A C13 H13C 109.5
H13B C13 H13C 109.5
C15 C14 N2 120.36(18)
C19 C14 N2 120.78(18)
C19 C14 C15 118.85(18)
C14 C15 C20 120.66(19)
C16 C15 C14 119.30(19)
C16 C15 C20 120.03(19)
C15 C16 H16 119.0
C17 C16 C15 121.93(19)
C17 C16 H16 119.0
C16 C17 C21 120.9(2)
C18 C17 C16 117.80(19)
C18 C17 C21 121.3(2)
C17 C18 H18 119.0
C17 C18 C19 122.0(2)
C19 C18 H18 119.0
C14 C19 C22 120.64(19)
C18 C19 C14 119.61(19)
C18 C19 C22 119.75(19)
C15 C20 H20A 109.5
C15 C20 H20B 109.5
C15 C20 H20C 109.5
H20A C20 H20B 109.5
H20A C20 H20C 109.5
H20B C20 H20C 109.5
C17 C21 H21A 109.5
C17 C21 H21B 109.5
C17 C21 H21C 109.5
H21A C21 H21B 109.5
H21A C21 H21C 109.5
H21B C21 H21C 109.5
C19 C22 H22A 109.5
C19 C22 H22B 109.5
C19 C22 H22C 109.5
H22A C22 H22B 109.5
H22A C22 H22C 109.5
H22B C22 H22C 109.5
N1 C23 C24 122.80(19)
N1 C23 C28 120.07(18)
C28 C23 C24 117.13(19)
C23 C24 H24 119.6
C25 C24 C23 120.8(2)
C25 C24 H24 119.6
C24 C25 H25 118.9
C26 C25 C24 122.2(2)
C26 C25 H25 118.9
C25 C26 C27 117.1(2)
C25 C26 C29 121.7(2)
C27 C26 C29 121.2(2)
C26 C27 H27 119.0
C26 C27 C28 122.1(2)
C28 C27 H27 119.0
C23 C28 P1 116.12(15)
C27 C28 P1 123.13(16)
C27 C28 C23 120.65(19)
C26 C29 H29A 109.5
C26 C29 H29B 109.5
C26 C29 H29C 109.5
H29A C29 H29B 109.5
H29A C29 H29C 109.5
H29B C29 H29C 109.5
P1 C30 H30 107.7
C31 C30 P1 112.04(16)
C31 C30 H30 107.7
C31 C30 C32 111.7(2)
C32 C30 P1 109.68(15)
C32 C30 H30 107.7
C30 C31 H31A 109.5
C30 C31 H31B 109.5
C30 C31 H31C 109.5
H31A C31 H31B 109.5
H31A C31 H31C 109.5
H31B C31 H31C 109.5
C30 C32 H32A 109.5
C30 C32 H32B 109.5
C30 C32 H32C 109.5
H32A C32 H32B 109.5
H32A C32 H32C 109.5
H32B C32 H32C 109.5
P1 C33 H33 106.6
C34 C33 P1 116.69(15)
C34 C33 H33 106.6
C34 C33 C35 110.29(19)
C35 C33 P1 109.36(15)
C35 C33 H33 106.6
C33 C34 H34A 109.5
C33 C34 H34B 109.5
C33 C34 H34C 109.5
H34A C34 H34B 109.5
H34A C34 H34C 109.5
H34B C34 H34C 109.5
C33 C35 H35A 109.5
C33 C35 H35B 109.5
C33 C35 H35C 109.5
H35A C35 H35B 109.5
H35A C35 H35C 109.5
H35B C35 H35C 109.5
C37 C36 N1 119.20(19)
C41 C36 N1 120.48(18)
C41 C36 C37 120.22(19)
C36 C37 C42 121.02(19)
C38 C37 C36 118.5(2)
C38 C37 C42 120.4(2)
C37 C38 H38 119.0
C39 C38 C37 121.9(2)
C39 C38 H38 119.0
C38 C39 C43 121.5(2)
C40 C39 C38 118.53(19)
C40 C39 C43 120.0(2)
C39 C40 H40 119.2
C39 C40 C41 121.7(2)
C41 C40 H40 119.2
C36 C41 C44 121.69(19)
C40 C41 C36 119.1(2)
C40 C41 C44 119.1(2)
C37 C42 H42A 109.5
C37 C42 H42B 109.5
C37 C42 H42C 109.5
H42A C42 H42B 109.5
H42A C42 H42C 109.5
H42B C42 H42C 109.5
C39 C43 H43A 109.5
C39 C43 H43B 109.5
C39 C43 H43C 109.5
H43A C43 H43B 109.5
H43A C43 H43C 109.5
H43B C43 H43C 109.5
C41 C44 H44A 109.5
C41 C44 H44B 109.5
C41 C44 H44C 109.5
H44A C44 H44B 109.5
H44A C44 H44C 109.5
H44B C44 H44C 109.5

loop_
_geom_bond_atom_site_label_1
_geom_bond_atom_site_label_2
_geom_bond_distance
Zr1 Cl1 2.4294(7)
Zr1 P1 2.7666(5)
Zr1 P2 2.7509(5)
Zr1 N1 2.1705(17)
Zr1 N2 2.1906(17)
P1 C28 1.811(2)
P1 C30 1.847(2)
P1 C33 1.862(2)
P2 C2 1.807(2)
P2 C8 1.855(2)
P2 C11 1.863(2)
N1 C23 1.405(3)
N1 C36 1.441(2)
N2 C1 1.405(3)
N2 C14 1.439(3)
C1 C2 1.421(3)
C1 C6 1.413(3)
C2 C3 1.402(3)
C3 H3 0.9500
C3 C4 1.393(3)
C4 C5 1.395(3)
C4 C7 1.506(3)
C5 H5 0.9500
C5 C6 1.390(3)
C6 H6 0.9500
C7 H7A 0.9800
C7 H7B 0.9800
C7 H7C 0.9800
C8 H8 1.0000
C8 C9 1.529(3)
C8 C10 1.532(3)
C9 H9A 0.9800
C9 H9B 0.9800
C9 H9C 0.9800
C10 H10A 0.9800
C10 H10B 0.9800
C10 H10C 0.9800
C11 H11 1.0000
C11 C12 1.527(3)
C11 C13 1.529(3)
C12 H12A 0.9800
C12 H12B 0.9800
C12 H12C 0.9800
C13 H13A 0.9800
C13 H13B 0.9800
C13 H13C 0.9800
C14 C15 1.413(3)
C14 C19 1.407(3)
C15 C16 1.397(3)
C15 C20 1.501(3)
C16 H16 0.9500
C16 C17 1.392(3)
C17 C18 1.390(3)
C17 C21 1.508(3)
C18 H18 0.9500
C18 C19 1.393(3)
C19 C22 1.504(3)
C20 H20A 0.9800
C20 H20B 0.9800
C20 H20C 0.9800
C21 H21A 0.9800
C21 H21B 0.9800
C21 H21C 0.9800
C22 H22A 0.9800
C22 H22B 0.9800
C22 H22C 0.9800
C23 C24 1.414(3)
C23 C28 1.409(3)
C24 H24 0.9500
C24 C25 1.391(3)
C25 H25 0.9500
C25 C26 1.388(3)
C26 C27 1.394(3)
C26 C29 1.508(3)
C27 H27 0.9500
C27 C28 1.395(3)
C29 H29A 0.9800
C29 H29B 0.9800
C29 H29C 0.9800
C30 H30 1.0000
C30 C31 1.528(3)
C30 C32 1.530(3)
C31 H31A 0.9800
C31 H31B 0.9800
C31 H31C 0.9800
C32 H32A 0.9800
C32 H32B 0.9800
C32 H32C 0.9800
C33 H33 1.0000
C33 C34 1.527(3)
C33 C35 1.530(3)
C34 H34A 0.9800
C34 H34B 0.9800
C34 H34C 0.9800
C35 H35A 0.9800
C35 H35B 0.9800
C35 H35C 0.9800
C36 C37 1.411(3)
C36 C41 1.402(3)
C37 C38 1.400(3)
C37 C42 1.505(3)
C38 H38 0.9500
C38 C39 1.394(3)
C39 C40 1.384(3)
C39 C43 1.510(3)
C40 H40 0.9500
C40 C41 1.401(3)
C41 C44 1.502(3)
C42 H42A 0.9800
C42 H42B 0.9800
C42 H42C 0.9800
C43 H43A 0.9800
C43 H43B 0.9800
C43 H43C 0.9800
C44 H44A 0.9800
C44 H44B 0.9800
C44 H44C 0.9800
